data_7030405
loop_
_publ_author_name
'Breunig, Hans J.'
'Nema, Mihai G.'
'Silvestru, Cristian'
'Soran, Albert P.'
'Varga, Richard A.'

_publ_section_title
;
 Organobismuth compounds with the pincer ligand 2,6-(Me2NCH2)2C6H3:
 monoorganobismuth(III) carbonate, sulfate, nitrate, and a
 diorganobismuthenium(III) salt.
;
_journal_issue 46
_journal_name_full 'Dalton transactions (Cambridge, England : 2003)'
_journal_page_first 11277
_journal_page_last 11284
_journal_paper_doi 10.1039/c0dt00927j
_journal_volume 39
_journal_year 2010
_chemical_formula_moiety 'C12 H19 Bi N4 O6, O '
_chemical_formula_sum 'C12 H19 Bi N4 O7'
_chemical_formula_weight 540.29
_chemical_name_systematic
;
?
;
_space_group_IT_number 2
_symmetry_cell_setting triclinic
_symmetry_space_group_name_Hall '-P 1'
_symmetry_space_group_name_H-M 'P -1'
_atom_sites_solution_hydrogens geom
_atom_sites_solution_primary direct
_atom_sites_solution_secondary difmap
_audit_creation_method SHELXL-97
_cell_angle_alpha 80.515(12)
_cell_angle_beta 72.286(11)
_cell_angle_gamma 89.410(11)
_cell_formula_units_Z 2
_cell_length_a 9.218(6)
_cell_length_b 9.495(7)
_cell_length_c 10.582(7)
_cell_measurement_reflns_used 2954
_cell_measurement_temperature 297(2)
_cell_measurement_theta_max 23.25
_cell_measurement_theta_min 2.18
_cell_volume 869.4(10)
_computing_cell_refinement 'Bruker SMART'
_computing_data_collection 'Bruker SMART'
_computing_data_reduction 'Bruker SAINT'
_computing_molecular_graphics 'Bruker SHELXTL'
_computing_publication_material 'Bruker SHELXTL'
_computing_structure_refinement 'Bruker SHELXTL'
_computing_structure_solution 'Bruker SHELXTL'
_diffrn_ambient_temperature 297(2)
_diffrn_measured_fraction_theta_full 0.986
_diffrn_measured_fraction_theta_max 0.986
_diffrn_measurement_device_type 'CCD area detector'
_diffrn_measurement_method 'phi and omega scans'
_diffrn_radiation_monochromator graphite
_diffrn_radiation_source 'fine-focus sealed tube'
_diffrn_radiation_type MoK\a
_diffrn_radiation_wavelength 0.71073
_diffrn_reflns_av_R_equivalents 0.0668
_diffrn_reflns_av_sigmaI/netI 0.0898
_diffrn_reflns_limit_h_max 10
_diffrn_reflns_limit_h_min -10
_diffrn_reflns_limit_k_max 11
_diffrn_reflns_limit_k_min -11
_diffrn_reflns_limit_l_max 12
_diffrn_reflns_limit_l_min -12
_diffrn_reflns_number 6166
_diffrn_reflns_theta_full 25.01
_diffrn_reflns_theta_max 25.01
_diffrn_reflns_theta_min 2.05
_exptl_absorpt_coefficient_mu 10.181
_exptl_absorpt_correction_T_max 0.2353
_exptl_absorpt_correction_T_min 0.2129
_exptl_absorpt_correction_type multi-scan
_exptl_absorpt_process_details 'Bruker , 2000.'
_exptl_crystal_colour colourless
_exptl_crystal_density_diffrn 2.064
_exptl_crystal_density_method 'not measured'
_exptl_crystal_description block
_exptl_crystal_F_000 516
_exptl_crystal_size_max 0.22
_exptl_crystal_size_mid 0.21
_exptl_crystal_size_min 0.20
_refine_diff_density_max 1.975
_refine_diff_density_min -1.681
_refine_diff_density_rms 0.195
_refine_ls_extinction_coef 0.0028(4)
_refine_ls_extinction_expression Fc^*^=kFc[1+0.001xFc^2^\l^3^/sin(2\q)]^-1/4^
_refine_ls_extinction_method SHELXL
_refine_ls_goodness_of_fit_ref 1.014
_refine_ls_hydrogen_treatment constr
_refine_ls_matrix_type full
_refine_ls_number_parameters 222
_refine_ls_number_reflns 3019
_refine_ls_number_restraints 0
_refine_ls_restrained_S_all 1.014
_refine_ls_R_factor_all 0.0488
_refine_ls_R_factor_gt 0.0419
_refine_ls_shift/su_max 0.001
_refine_ls_shift/su_mean 0.000
_refine_ls_structure_factor_coef Fsqd
_refine_ls_weighting_details 'calc w=1/[\s^2^(Fo^2^)+(0.0173P)^2^+0.0000P] where P=(Fo^2^+2Fc^2^)/3'
_refine_ls_weighting_scheme calc
_refine_ls_wR_factor_gt 0.0875
_refine_ls_wR_factor_ref 0.0897
_reflns_number_gt 2676
_reflns_number_total 3019
_reflns_threshold_expression >2sigma(I)
_cod_data_source_file c0dt00927j.txt
_cod_data_source_block 433r
_cod_depositor_comments
;
The following automatic conversions were performed:

'_symmetry_cell_setting' value 'Triclinic' changed to 'triclinic'
according to
/usr/data/users/saulius/automatic-downloads/retrospective/RSC/lib/dictionaries/cif_core.dic
dictionary named 'cif_core.dic' version 2.4.2 from 2011-04-26.

Automatic conversion script
Id: cif_fix_values 2281 2013-09-26 08:29:07Z andrius 
;
_cod_original_sg_symbol_Hall '-P 1 '
_cod_original_sg_symbol_H-M 'P-1 '
_cod_database_code 7030405

loop_
_symmetry_equiv_pos_as_xyz
'x, y, z'
'-x, -y, -z'

loop_
_atom_site_label
_atom_site_type_symbol
_atom_site_fract_x
_atom_site_fract_y
_atom_site_fract_z
_atom_site_U_iso_or_equiv
_atom_site_adp_type
_atom_site_occupancy
_atom_site_symmetry_multiplicity
_atom_site_calc_flag
_atom_site_refinement_flags
Bi1 Bi 0.72644(4) 0.69605(3) 0.81513(3) 0.02986(16) Uani 1 1 d .
C1 C 0.7369(10) 0.9305(9) 0.7481(9) 0.030(2) Uani 1 1 d .
C2 C 0.7873(10) 1.0167(9) 0.8210(9) 0.034(2) Uani 1 1 d .
C3 C 0.7955(11) 1.1656(9) 0.7765(12) 0.048(3) Uani 1 1 d .
H3 H 0.8298 1.2268 0.8226 0.058 Uiso 1 1 calc R
C4 C 0.7525(11) 1.2210(10) 0.6640(11) 0.049(3) Uani 1 1 d .
H4 H 0.7577 1.3194 0.6358 0.059 Uiso 1 1 calc R
C5 C 0.7028(10) 1.1340(10) 0.5943(10) 0.042(2) Uani 1 1 d .
H5 H 0.6758 1.1724 0.5183 0.051 Uiso 1 1 calc R
C6 C 0.6930(9) 0.9856(9) 0.6382(9) 0.031(2) Uani 1 1 d .
C7 C 0.8457(11) 0.9498(10) 0.9345(9) 0.041(2) Uani 1 1 d .
H7A H 0.9541 0.9362 0.8995 0.050 Uiso 1 1 calc R
H7B H 0.8306 1.0134 0.9999 0.050 Uiso 1 1 calc R
C8 C 0.6149(11) 0.8313(10) 1.0950(10) 0.043(2) Uani 1 1 d .
H8A H 0.6272 0.8837 1.1616 0.065 Uiso 1 1 calc R
H8B H 0.5658 0.7398 1.1384 0.065 Uiso 1 1 calc R
H8C H 0.5536 0.8837 1.0461 0.065 Uiso 1 1 calc R
C9 C 0.8583(12) 0.7230(11) 1.0766(11) 0.051(3) Uani 1 1 d .
H9A H 0.9549 0.7059 1.0151 0.076 Uiso 1 1 calc R
H9B H 0.8047 0.6334 1.1201 0.076 Uiso 1 1 calc R
H9C H 0.8745 0.7733 1.1431 0.076 Uiso 1 1 calc R
C10 C 0.6306(11) 0.8839(9) 0.5684(10) 0.038(2) Uani 1 1 d .
H10A H 0.5215 0.8689 0.6105 0.046 Uiso 1 1 calc R
H10B H 0.6488 0.9259 0.4747 0.046 Uiso 1 1 calc R
C11 C 0.6125(13) 0.6364(11) 0.5459(12) 0.058(3) Uani 1 1 d .
H11A H 0.5953 0.6701 0.4612 0.087 Uiso 1 1 calc R
H11B H 0.5164 0.6187 0.6156 0.087 Uiso 1 1 calc R
H11C H 0.6665 0.5495 0.5410 0.087 Uiso 1 1 calc R
C12 C 0.8580(12) 0.7634(11) 0.4788(10) 0.052(3) Uani 1 1 d .
H12A H 0.8506 0.7941 0.3900 0.079 Uiso 1 1 calc R
H12B H 0.9069 0.6737 0.4822 0.079 Uiso 1 1 calc R
H12C H 0.9168 0.8335 0.5003 0.079 Uiso 1 1 calc R
N1 N 0.7661(8) 0.8111(7) 1.0008(7) 0.0325(17) Uani 1 1 d .
N2 N 0.7042(8) 0.7462(7) 0.5768(7) 0.0342(18) Uani 1 1 d .
N3 N 0.3733(10) 0.6180(10) 0.9169(9) 0.048(2) Uani 1 1 d .
N4 N 1.0608(11) 0.6074(9) 0.6996(8) 0.045(2) Uani 1 1 d .
O1 O 0.4531(7) 0.7379(7) 0.8787(7) 0.0500(19) Uani 1 1 d .
O2 O 0.4356(9) 0.5105(8) 0.8877(9) 0.066(2) Uani 1 1 d .
O3 O 0.2402(9) 0.6174(9) 0.9771(9) 0.071(2) Uani 1 1 d .
O4 O 0.9999(7) 0.7239(7) 0.7374(7) 0.0479(18) Uani 1 1 d .
O5 O 0.9790(10) 0.5126(8) 0.6920(9) 0.081(3) Uani 1 1 d .
O6 O 1.2001(9) 0.6008(8) 0.6751(9) 0.071(2) Uani 1 1 d .
O7 O 0.2393(10) 0.9138(9) 0.7582(9) 0.085(3) Uani 1 1 d .

loop_
_atom_site_aniso_label
_atom_site_aniso_U_11
_atom_site_aniso_U_22
_atom_site_aniso_U_33
_atom_site_aniso_U_23
_atom_site_aniso_U_13
_atom_site_aniso_U_12
Bi1 0.0282(2) 0.0315(2) 0.0344(2) -0.00715(14) -0.01556(17) 0.00531(13)
C1 0.027(5) 0.037(5) 0.031(5) -0.011(4) -0.012(4) 0.002(4)
C2 0.025(5) 0.041(5) 0.035(6) -0.008(4) -0.005(4) 0.004(4)
C3 0.034(6) 0.034(5) 0.077(8) -0.020(5) -0.012(6) -0.005(4)
C4 0.043(6) 0.039(5) 0.061(8) -0.006(5) -0.010(6) 0.008(5)
C5 0.031(6) 0.042(5) 0.050(7) 0.003(5) -0.012(5) 0.001(4)
C6 0.019(5) 0.034(5) 0.038(6) -0.010(4) -0.004(4) 0.002(4)
C7 0.037(6) 0.059(6) 0.037(6) -0.020(5) -0.017(5) -0.002(5)
C8 0.040(6) 0.046(6) 0.038(6) -0.015(5) 0.000(5) 0.004(4)
C9 0.054(7) 0.058(6) 0.053(7) -0.007(5) -0.038(6) 0.009(5)
C10 0.038(6) 0.043(5) 0.041(6) -0.003(4) -0.025(5) 0.008(4)
C11 0.063(8) 0.058(7) 0.073(8) -0.031(6) -0.040(7) 0.009(5)
C12 0.061(8) 0.062(7) 0.041(7) -0.017(5) -0.022(6) 0.015(5)
N1 0.032(4) 0.047(4) 0.024(4) -0.010(3) -0.014(4) 0.003(3)
N2 0.032(4) 0.043(4) 0.037(5) -0.016(3) -0.020(4) 0.011(3)
N3 0.040(6) 0.067(6) 0.043(6) -0.008(5) -0.023(5) 0.006(5)
N4 0.050(6) 0.046(5) 0.033(5) -0.007(4) -0.004(5) 0.022(4)
O1 0.037(4) 0.037(4) 0.074(5) -0.008(3) -0.015(4) 0.002(3)
O2 0.067(5) 0.041(4) 0.097(7) -0.015(4) -0.033(5) 0.001(4)
O3 0.036(5) 0.092(6) 0.079(6) -0.016(5) -0.008(5) 0.000(4)
O4 0.034(4) 0.045(4) 0.068(5) -0.020(3) -0.016(4) 0.010(3)
O5 0.075(6) 0.057(5) 0.110(8) -0.048(5) -0.008(6) 0.005(4)
O6 0.044(5) 0.083(6) 0.079(6) -0.013(5) -0.008(5) 0.031(4)
O7 0.092(7) 0.081(6) 0.088(7) -0.025(5) -0.034(6) 0.016(5)

loop_
_atom_type_symbol
_atom_type_description
_atom_type_scat_dispersion_real
_atom_type_scat_dispersion_imag
_atom_type_scat_source
C C 0.0033 0.0016 'International Tables Vol C Tables 4.2.6.8 and 6.1.1.4'
H H 0.0000 0.0000 'International Tables Vol C Tables 4.2.6.8 and 6.1.1.4'
N N 0.0061 0.0033 'International Tables Vol C Tables 4.2.6.8 and 6.1.1.4'
O O 0.0106 0.0060 'International Tables Vol C Tables 4.2.6.8 and 6.1.1.4'
Bi Bi -4.1077 10.2566 'International Tables Vol C Tables 4.2.6.8 and 6.1.1.4'

loop_
_geom_angle_atom_site_label_1
_geom_angle_atom_site_label_2
_geom_angle_atom_site_label_3
_geom_angle
C1 Bi1 O4 83.8(3)
C1 Bi1 O1 80.8(3)
O4 Bi1 O1 164.5(2)
C1 Bi1 N1 72.7(3)
O4 Bi1 N1 80.7(2)
O1 Bi1 N1 93.5(2)
C1 Bi1 N2 71.4(3)
O4 Bi1 N2 93.4(2)
O1 Bi1 N2 82.9(2)
N1 Bi1 N2 144.0(2)
C6 C1 C2 122.2(8)
C6 C1 Bi1 119.8(6)
C2 C1 Bi1 118.1(6)
C1 C2 C3 117.6(9)
C1 C2 C7 119.7(8)
C3 C2 C7 122.3(8)
C4 C3 C2 120.0(9)
C4 C3 H3 120.0
C2 C3 H3 120.0
C5 C4 C3 121.2(9)
C5 C4 H4 119.4
C3 C4 H4 119.4
C4 C5 C6 119.3(10)
C4 C5 H5 120.4
C6 C5 H5 120.4
C1 C6 C5 119.6(8)
C1 C6 C10 118.9(7)
C5 C6 C10 121.5(8)
N1 C7 C2 111.0(7)
N1 C7 H7A 109.4
C2 C7 H7A 109.4
N1 C7 H7B 109.4
C2 C7 H7B 109.4
H7A C7 H7B 108.0
N1 C8 H8A 109.5
N1 C8 H8B 109.5
H8A C8 H8B 109.5
N1 C8 H8C 109.5
H8A C8 H8C 109.5
H8B C8 H8C 109.5
N1 C9 H9A 109.5
N1 C9 H9B 109.5
H9A C9 H9B 109.5
N1 C9 H9C 109.5
H9A C9 H9C 109.5
H9B C9 H9C 109.5
N2 C10 C6 110.6(7)
N2 C10 H10A 109.5
C6 C10 H10A 109.5
N2 C10 H10B 109.5
C6 C10 H10B 109.5
H10A C10 H10B 108.1
N2 C11 H11A 109.5
N2 C11 H11B 109.5
H11A C11 H11B 109.5
N2 C11 H11C 109.5
H11A C11 H11C 109.5
H11B C11 H11C 109.5
N2 C12 H12A 109.5
N2 C12 H12B 109.5
H12A C12 H12B 109.5
N2 C12 H12C 109.5
H12A C12 H12C 109.5
H12B C12 H12C 109.5
C7 N1 C8 110.8(7)
C7 N1 C9 110.4(7)
C8 N1 C9 109.2(7)
C7 N1 Bi1 105.7(5)
C8 N1 Bi1 108.2(5)
C9 N1 Bi1 112.6(5)
C10 N2 C12 108.6(7)
C10 N2 C11 109.5(7)
C12 N2 C11 110.1(7)
C10 N2 Bi1 104.7(5)
C12 N2 Bi1 109.2(5)
C11 N2 Bi1 114.5(6)
O3 N3 O2 121.9(10)
O3 N3 O1 119.6(9)
O2 N3 O1 118.4(9)
O5 N4 O6 124.0(9)
O5 N4 O4 118.9(9)
O6 N4 O4 117.0(9)
N3 O1 Bi1 111.0(6)
N4 O4 Bi1 110.8(6)

loop_
_geom_bond_atom_site_label_1
_geom_bond_atom_site_label_2
_geom_bond_distance
Bi1 C1 2.216(8)
Bi1 O4 2.404(7)
Bi1 O1 2.448(7)
Bi1 N1 2.518(7)
Bi1 N2 2.558(7)
C1 C6 1.369(12)
C1 C2 1.383(11)
C2 C3 1.410(12)
C2 C7 1.507(12)
C3 C4 1.388(14)
C3 H3 0.9300
C4 C5 1.361(13)
C4 H4 0.9300
C5 C6 1.404(12)
C5 H5 0.9300
C6 C10 1.521(12)
C7 N1 1.472(11)
C7 H7A 0.9700
C7 H7B 0.9700
C8 N1 1.478(11)
C8 H8A 0.9600
C8 H8B 0.9600
C8 H8C 0.9600
C9 N1 1.497(11)
C9 H9A 0.9600
C9 H9B 0.9600
C9 H9C 0.9600
C10 N2 1.469(11)
C10 H10A 0.9700
C10 H10B 0.9700
C11 N2 1.486(11)
C11 H11A 0.9600
C11 H11B 0.9600
C11 H11C 0.9600
C12 N2 1.472(12)
C12 H12A 0.9600
C12 H12B 0.9600
C12 H12C 0.9600
N3 O3 1.197(10)
N3 O2 1.205(10)
N3 O1 1.298(10)
N4 O5 1.209(10)
N4 O6 1.233(10)
N4 O4 1.302(10)

loop_
_geom_torsion_atom_site_label_1
_geom_torsion_atom_site_label_2
_geom_torsion_atom_site_label_3
_geom_torsion_atom_site_label_4
_geom_torsion
O4 Bi1 C1 C6 110.7(7)
O1 Bi1 C1 C6 -70.6(7)
N1 Bi1 C1 C6 -167.2(8)
N2 Bi1 C1 C6 15.0(6)
O4 Bi1 C1 C2 -69.9(7)
O1 Bi1 C1 C2 108.9(7)
N1 Bi1 C1 C2 12.3(6)
N2 Bi1 C1 C2 -165.5(7)
C6 C1 C2 C3 -1.4(13)
Bi1 C1 C2 C3 179.2(6)
C6 C1 C2 C7 -175.3(8)
Bi1 C1 C2 C7 5.3(11)
C1 C2 C3 C4 0.6(14)
C7 C2 C3 C4 174.3(9)
C2 C3 C4 C5 -0.4(15)
C3 C4 C5 C6 0.9(15)
C2 C1 C6 C5 1.9(13)
Bi1 C1 C6 C5 -178.6(6)
C2 C1 C6 C10 -176.6(8)
Bi1 C1 C6 C10 2.8(11)
C4 C5 C6 C1 -1.7(13)
C4 C5 C6 C10 176.8(9)
C1 C2 C7 N1 -32.1(12)
C3 C2 C7 N1 154.3(8)
C1 C6 C10 N2 -32.7(11)
C5 C6 C10 N2 148.8(8)
C2 C7 N1 C8 -79.3(9)
C2 C7 N1 C9 159.7(8)
C2 C7 N1 Bi1 37.7(8)
C1 Bi1 N1 C7 -27.2(6)
O4 Bi1 N1 C7 59.1(6)
O1 Bi1 N1 C7 -106.4(6)
N2 Bi1 N1 C7 -23.7(8)
C1 Bi1 N1 C8 91.4(6)
O4 Bi1 N1 C8 177.8(6)
O1 Bi1 N1 C8 12.2(5)
N2 Bi1 N1 C8 94.9(6)
C1 Bi1 N1 C9 -147.8(7)
O4 Bi1 N1 C9 -61.4(6)
O1 Bi1 N1 C9 133.0(6)
N2 Bi1 N1 C9 -144.3(6)
C6 C10 N2 C12 -76.5(9)
C6 C10 N2 C11 163.3(8)
C6 C10 N2 Bi1 40.0(8)
C1 Bi1 N2 C10 -29.8(5)
O4 Bi1 N2 C10 -112.1(5)
O1 Bi1 N2 C10 52.8(5)
N1 Bi1 N2 C10 -33.3(7)
C1 Bi1 N2 C12 86.3(6)
O4 Bi1 N2 C12 4.0(6)
O1 Bi1 N2 C12 168.9(6)
N1 Bi1 N2 C12 82.8(6)
C1 Bi1 N2 C11 -149.8(7)
O4 Bi1 N2 C11 127.9(6)
O1 Bi1 N2 C11 -67.2(6)
N1 Bi1 N2 C11 -153.3(6)
O3 N3 O1 Bi1 164.6(8)
O2 N3 O1 Bi1 -17.0(10)
C1 Bi1 O1 N3 171.8(6)
O4 Bi1 O1 N3 176.4(7)
N1 Bi1 O1 N3 -116.3(6)
N2 Bi1 O1 N3 99.6(6)
O5 N4 O4 Bi1 8.9(11)
O6 N4 O4 Bi1 -170.3(7)
C1 Bi1 O4 N4 -152.2(6)
O1 Bi1 O4 N4 -156.8(8)
N1 Bi1 O4 N4 134.3(6)
N2 Bi1 O4 N4 -81.4(6)
